data_7016518
loop_
_publ_author_name
'Ran, Ying-Fen'
'Liu, Shi-Xia'
'Sereda, Olha'
'Neels, Antonia'
'Decurtins, Silvio'

_publ_section_title
;
 Exploratory studies on coordination chemistry of a redox-active
 bridging ligand: synthesis, properties and solid state structures of
 the complexes.
;
_journal_issue 32
_journal_name_full 'Dalton transactions (Cambridge, England : 2003)'
_journal_page_first 8193
_journal_page_last 8198
_journal_paper_doi 10.1039/c1dt10713e
_journal_volume 40
_journal_year 2011
_chemical_formula_sum 'C39 H28 Co F12 N4 O5 S6'
_chemical_formula_weight 1111.94
_chemical_name_systematic
;
?
;
_space_group_IT_number 2
_symmetry_cell_setting triclinic
_symmetry_space_group_name_Hall '-P 1'
_symmetry_space_group_name_H-M 'P -1'
_atom_sites_solution_hydrogens geom
_atom_sites_solution_primary direct
_atom_sites_solution_secondary difmap
_audit_creation_method SHELXL-97
_cell_angle_alpha 83.671(6)
_cell_angle_beta 77.538(7)
_cell_angle_gamma 81.979(6)
_cell_formula_units_Z 2
_cell_length_a 9.5303(8)
_cell_length_b 15.1120(11)
_cell_length_c 15.8877(13)
_cell_measurement_reflns_used 15871
_cell_measurement_temperature 173(2)
_cell_measurement_theta_max 25.56
_cell_measurement_theta_min 1.32
_cell_volume 2204.8(3)
_computing_cell_refinement 'STOE X-AREA'
_computing_data_collection 'STOE X-AREA'
_computing_data_reduction 'STOE X-RED'
_computing_structure_refinement 'SHELXL-97 (Sheldrick, 1997)'
_computing_structure_solution 'SHELXS-97 (Sheldrick, 1990)'
_diffrn_ambient_temperature 173(2)
_diffrn_detector_area_resol_mean 6.67
_diffrn_measured_fraction_theta_full 0.994
_diffrn_measured_fraction_theta_max 0.994
_diffrn_measurement_device_type 'STOE IPDS 2'
_diffrn_measurement_method 'rotation method'
_diffrn_radiation_monochromator graphite
_diffrn_radiation_source 'fine-focus sealed tube'
_diffrn_radiation_type MoK\a
_diffrn_radiation_wavelength 0.71073
_diffrn_reflns_av_R_equivalents 0.0397
_diffrn_reflns_av_sigmaI/netI 0.0546
_diffrn_reflns_limit_h_max 10
_diffrn_reflns_limit_h_min -11
_diffrn_reflns_limit_k_max 18
_diffrn_reflns_limit_k_min -17
_diffrn_reflns_limit_l_max 18
_diffrn_reflns_limit_l_min -18
_diffrn_reflns_number 20132
_diffrn_reflns_theta_full 25.14
_diffrn_reflns_theta_max 25.14
_diffrn_reflns_theta_min 1.32
_exptl_absorpt_coefficient_mu 0.773
_exptl_absorpt_correction_T_max 0.882
_exptl_absorpt_correction_T_min 0.809
_exptl_absorpt_correction_type multi-scan
_exptl_absorpt_process_details 'MULscanABS, (PLATON03, Speck, 2003)'
_exptl_crystal_colour 'dark brown'
_exptl_crystal_density_diffrn 1.675
_exptl_crystal_density_method 'not measured'
_exptl_crystal_description plate
_exptl_crystal_F_000 1122
_exptl_crystal_size_max 0.30
_exptl_crystal_size_mid 0.25
_exptl_crystal_size_min 0.10
_refine_diff_density_max 1.110
_refine_diff_density_min -1.192
_refine_diff_density_rms 0.106
_refine_ls_extinction_method none
_refine_ls_goodness_of_fit_ref 1.063
_refine_ls_hydrogen_treatment constr
_refine_ls_matrix_type full
_refine_ls_number_parameters 566
_refine_ls_number_reflns 7833
_refine_ls_number_restraints 12
_refine_ls_restrained_S_all 1.064
_refine_ls_R_factor_all 0.0865
_refine_ls_R_factor_gt 0.0641
_refine_ls_shift/su_max 0.000
_refine_ls_shift/su_mean 0.000
_refine_ls_structure_factor_coef Fsqd
_refine_ls_weighting_details 'calc w=1/[\s^2^(Fo^2^)+(0.1216P)^2^+0.0000P] where P=(Fo^2^+2Fc^2^)/3'
_refine_ls_weighting_scheme calc
_refine_ls_wR_factor_gt 0.1792
_refine_ls_wR_factor_ref 0.1881
_reflns_number_gt 5496
_reflns_number_total 7833
_reflns_threshold_expression >2sigma(I)
_cod_data_source_file c1dt10713e.txt
_cod_data_source_block Complex1
_cod_database_code 7016518

loop_
_symmetry_equiv_pos_as_xyz
'x, y, z'
'-x, -y, -z'

loop_
_atom_site_label
_atom_site_type_symbol
_atom_site_fract_x
_atom_site_fract_y
_atom_site_fract_z
_atom_site_U_iso_or_equiv
_atom_site_adp_type
_atom_site_occupancy
_atom_site_symmetry_multiplicity
_atom_site_calc_flag
_atom_site_refinement_flags
_atom_site_disorder_assembly
_atom_site_disorder_group
C1 C 1.3007(6) 0.3209(4) 0.0983(3) 0.0357(12) Uani 1 1 d . . .
C2 C 1.3660(7) 0.2785(4) 0.0161(4) 0.0460(14) Uani 1 1 d . . .
C3 C 1.3094(6) 0.4113(4) 0.1018(4) 0.0441(13) Uani 1 1 d . . .
H3A H 1.3504 0.4452 0.0506 0.053 Uiso 1 1 calc R . .
C4 C 1.2600(6) 0.4536(4) 0.1778(4) 0.0429(13) Uani 1 1 d . . .
C5 C 1.2793(7) 0.5491(5) 0.1765(5) 0.0611(19) Uani 1 1 d . . .
C6 C 0.8639(6) 0.4204(3) 0.1975(4) 0.0396(13) Uani 1 1 d . . .
C7 C 0.8079(7) 0.4582(4) 0.1175(5) 0.0506(15) Uani 1 1 d . . .
C8 C 0.7940(7) 0.4508(4) 0.2771(4) 0.0510(16) Uani 1 1 d . A .
H8A H 0.7175 0.4985 0.2792 0.061 Uiso 1 1 calc R . .
C9 C 0.8336(7) 0.4130(4) 0.3533(4) 0.0508(16) Uani 1 1 d . . .
C10 C 0.738(2) 0.4440(12) 0.4361(15) 0.1084(19) Uani 0.50 1 d PD A 1
C10A C 0.749(2) 0.4488(13) 0.4381(15) 0.1084(19) Uani 0.50 1 d PD A 2
C11 C 1.1146(5) 0.1166(3) 0.3409(3) 0.0256(10) Uani 1 1 d . . .
C12 C 1.1923(5) 0.1588(3) 0.3918(3) 0.0274(10) Uani 1 1 d . . .
C13 C 1.2789(6) 0.2891(4) 0.4116(4) 0.0388(12) Uani 1 1 d . . .
H13A H 1.2896 0.3506 0.3954 0.047 Uiso 1 1 calc R . .
C14 C 1.3382(6) 0.2450(4) 0.4807(3) 0.0423(14) Uani 1 1 d . . .
H14A H 1.3882 0.2767 0.5111 0.051 Uiso 1 1 calc R . .
C15 C 1.3237(6) 0.1558(4) 0.5044(3) 0.0376(12) Uani 1 1 d . . .
H15A H 1.3642 0.1258 0.5509 0.045 Uiso 1 1 calc R . .
C16 C 1.2492(5) 0.1094(4) 0.4597(3) 0.0320(11) Uani 1 1 d . . .
C17 C 1.2296(5) 0.0151(3) 0.4796(3) 0.0293(11) Uani 1 1 d . . .
C18 C 1.1531(5) -0.0271(3) 0.4313(3) 0.0288(11) Uani 1 1 d . . .
C19 C 1.1799(6) -0.1618(4) 0.5103(3) 0.0363(12) Uani 1 1 d . . .
H19A H 1.1626 -0.2228 0.5219 0.044 Uiso 1 1 calc R . .
C20 C 1.2596(6) -0.1278(4) 0.5602(3) 0.0404(13) Uani 1 1 d . . .
H20A H 1.2971 -0.1654 0.6042 0.048 Uiso 1 1 calc R . .
C21 C 1.2833(6) -0.0406(4) 0.5456(3) 0.0397(13) Uani 1 1 d . . .
H21A H 1.3365 -0.0168 0.5801 0.048 Uiso 1 1 calc R . .
C22 C 1.0975(5) 0.0251(3) 0.3595(3) 0.0271(10) Uani 1 1 d . . .
C23 C 0.9847(5) 0.0309(3) 0.2451(3) 0.0255(10) Uani 1 1 d . . .
C24 C 1.0043(5) 0.1231(3) 0.2252(3) 0.0231(9) Uani 1 1 d . . .
C25 C 0.9626(5) 0.1695(3) 0.1499(3) 0.0250(10) Uani 1 1 d . . .
H25A H 0.9761 0.2309 0.1353 0.030 Uiso 1 1 calc R . .
C26 C 0.9032(5) 0.1249(3) 0.0989(3) 0.0247(10) Uani 1 1 d . . .
C27 C 0.7826(5) 0.0834(3) -0.0216(3) 0.0267(10) Uani 1 1 d . . .
C28 C 0.8778(5) 0.0333(3) 0.1208(3) 0.0250(10) Uani 1 1 d . . .
C29 C 0.9185(5) -0.0132(3) 0.1918(3) 0.0261(10) Uani 1 1 d . . .
H29A H 0.9029 -0.0743 0.2056 0.031 Uiso 1 1 calc R . .
C30 C 0.7263(5) 0.0868(3) -0.0923(3) 0.0252(10) Uani 1 1 d . . .
C31 C 0.5966(5) 0.0528(3) -0.2104(3) 0.0262(10) Uani 1 1 d . . .
C32 C 0.4973(5) -0.1125(3) -0.2121(3) 0.0297(10) Uani 1 1 d . . .
H32A H 0.5959 -0.1417 -0.2091 0.036 Uiso 1 1 calc R . .
H32B H 0.4405 -0.1076 -0.1524 0.036 Uiso 1 1 calc R . .
C33 C 0.4250(5) -0.1665(3) -0.2617(3) 0.0333(11) Uani 1 1 d . . .
H33A H 0.4792 -0.1666 -0.3224 0.040 Uiso 1 1 calc R . .
H33B H 0.3256 -0.1371 -0.2624 0.040 Uiso 1 1 calc R . .
C34 C 0.4175(6) -0.2628(4) -0.2233(4) 0.0460(14) Uani 1 1 d . . .
H34A H 0.5158 -0.2940 -0.2278 0.069 Uiso 1 1 calc R . .
H34B H 0.3634 -0.2932 -0.2551 0.069 Uiso 1 1 calc R . .
H34C H 0.3686 -0.2632 -0.1624 0.069 Uiso 1 1 calc R . .
C35 C 0.6228(5) 0.1384(3) -0.2311(3) 0.0265(10) Uani 1 1 d . . .
C36 C 0.4170(6) 0.2765(3) -0.2662(3) 0.0352(11) Uani 1 1 d . . .
H36A H 0.4434 0.3058 -0.2200 0.042 Uiso 1 1 calc R . .
H36B H 0.3878 0.3244 -0.3090 0.042 Uiso 1 1 calc R . .
C37 C 0.2885(6) 0.2258(4) -0.2269(4) 0.0450(14) Uani 1 1 d . . .
H37A H 0.2660 0.1927 -0.2718 0.054 Uiso 1 1 calc R . .
H37B H 0.3142 0.1813 -0.1804 0.054 Uiso 1 1 calc R . .
C38 C 0.1556(7) 0.2879(4) -0.1900(5) 0.0557(17) Uani 1 1 d . . .
H38A H 0.1754 0.3178 -0.1429 0.084 Uiso 1 1 calc R . .
H38B H 0.0741 0.2530 -0.1678 0.084 Uiso 1 1 calc R . .
H38C H 0.1314 0.3330 -0.2355 0.084 Uiso 1 1 calc R . .
C39 C -0.0048(8) 0.2833(5) 0.6156(5) 0.0638(19) Uani 1 1 d . . .
H39A H -0.1087 0.2924 0.6404 0.096 Uiso 1 1 calc R . .
H39B H 0.0100 0.2821 0.5528 0.096 Uiso 1 1 calc R . .
H39C H 0.0417 0.3324 0.6290 0.096 Uiso 1 1 calc R . .
Co1 Co 1.10206(7) 0.30454(4) 0.26753(4) 0.0303(2) Uani 1 1 d . . .
F1 F 1.3981(6) 0.3326(3) -0.0529(3) 0.0852(8) Uani 1 1 d . . .
F2 F 1.4817(6) 0.2207(3) 0.0242(3) 0.0852(8) Uani 1 1 d . . .
F3 F 1.2739(6) 0.2269(3) -0.0035(3) 0.0852(8) Uani 1 1 d . . .
F4 F 1.3620(6) 0.5620(3) 0.2313(5) 0.1148(12) Uani 1 1 d . . .
F5 F 1.3502(7) 0.5854(3) 0.1019(5) 0.1148(12) Uani 1 1 d . . .
F6 F 1.1593(6) 0.6014(3) 0.1982(5) 0.1148(12) Uani 1 1 d . . .
F7 F 0.8163(5) 0.3980(3) 0.0631(3) 0.0868(8) Uani 1 1 d . . .
F8 F 0.8826(6) 0.5226(3) 0.0734(3) 0.0868(8) Uani 1 1 d . . .
F9 F 0.6703(6) 0.4955(3) 0.1353(3) 0.0868(8) Uani 1 1 d . . .
F10 F 0.6821(15) 0.5291(9) 0.4275(10) 0.1084(19) Uani 0.50 1 d PD A 1
F11 F 0.8095(13) 0.4389(7) 0.5020(6) 0.1084(19) Uani 0.50 1 d PD A 1
F12 F 0.6395(13) 0.3891(7) 0.4663(7) 0.1084(19) Uani 0.50 1 d PD A 1
F10A F 0.6972(14) 0.3867(7) 0.4971(7) 0.1084(19) Uani 0.50 1 d PD A 2
F11A F 0.8399(12) 0.4824(7) 0.4800(7) 0.1084(19) Uani 0.50 1 d PD A 2
F12A F 0.6430(14) 0.5137(9) 0.4331(10) 0.1084(19) Uani 0.50 1 d PD A 2
N1 N 1.0644(4) 0.1660(3) 0.2762(2) 0.0247(8) Uani 1 1 d . A .
N2 N 1.2078(4) 0.2458(3) 0.3682(3) 0.0301(9) Uani 1 1 d . A .
N3 N 1.1266(4) -0.1127(3) 0.4468(3) 0.0310(9) Uani 1 1 d . . .
N4 N 1.0297(4) -0.0177(3) 0.3136(2) 0.0259(8) Uani 1 1 d . . .
O1 O 1.2476(4) 0.2671(2) 0.1588(2) 0.0348(8) Uani 1 1 d . A .
O2 O 1.1984(4) 0.4207(3) 0.2505(3) 0.0434(9) Uani 1 1 d . A .
O3 O 0.9727(4) 0.3636(2) 0.1827(2) 0.0366(8) Uani 1 1 d . A .
O4 O 0.9342(4) 0.3517(3) 0.3636(2) 0.0453(10) Uani 1 1 d . A .
O5 O 0.0564(5) 0.2013(3) 0.6512(3) 0.0595(12) Uani 1 1 d . . .
H5 H 0.0091 0.1601 0.6458 0.089 Uiso 1 1 calc R . .
S1 S 0.85244(14) 0.17555(8) 0.00433(8) 0.0312(3) Uani 1 1 d . . .
S2 S 0.79755(13) -0.01400(8) 0.05019(8) 0.0291(3) Uani 1 1 d . . .
S3 S 0.65822(13) -0.00541(8) -0.12092(8) 0.0295(3) Uani 1 1 d . . .
S4 S 0.50515(14) -0.00274(9) -0.26974(8) 0.0336(3) Uani 1 1 d . . .
S5 S 0.72035(14) 0.18180(8) -0.16617(8) 0.0310(3) Uani 1 1 d . . .
S6 S 0.57549(14) 0.20665(9) -0.31906(8) 0.0335(3) Uani 1 1 d . . .

loop_
_atom_site_aniso_label
_atom_site_aniso_U_11
_atom_site_aniso_U_22
_atom_site_aniso_U_33
_atom_site_aniso_U_23
_atom_site_aniso_U_13
_atom_site_aniso_U_12
C1 0.033(3) 0.034(3) 0.037(3) 0.005(2) -0.008(2) 0.001(2)
C2 0.056(4) 0.042(3) 0.037(3) 0.002(3) -0.010(3) 0.005(3)
C3 0.041(3) 0.040(3) 0.047(3) 0.005(3) -0.005(3) -0.004(2)
C4 0.031(3) 0.036(3) 0.061(4) -0.003(3) -0.009(3) -0.003(2)
C5 0.039(3) 0.047(4) 0.096(6) -0.015(4) 0.000(4) -0.017(3)
C6 0.038(3) 0.025(3) 0.056(4) -0.003(2) -0.011(3) -0.005(2)
C7 0.047(4) 0.036(3) 0.067(4) 0.001(3) -0.014(3) 0.003(3)
C8 0.044(3) 0.034(3) 0.064(4) 0.002(3) 0.001(3) 0.009(3)
C9 0.050(4) 0.035(3) 0.057(4) -0.004(3) 0.007(3) 0.006(3)
C10 0.136(5) 0.079(3) 0.069(2) 0.007(2) 0.034(2) 0.035(3)
C10A 0.136(5) 0.079(3) 0.069(2) 0.007(2) 0.034(2) 0.035(3)
C11 0.019(2) 0.034(3) 0.025(2) -0.012(2) -0.0037(18) -0.0012(19)
C12 0.024(2) 0.038(3) 0.022(2) -0.009(2) -0.0057(19) -0.001(2)
C13 0.035(3) 0.046(3) 0.038(3) -0.013(2) -0.009(2) -0.004(2)
C14 0.039(3) 0.061(4) 0.034(3) -0.021(3) -0.012(2) -0.010(3)
C15 0.034(3) 0.055(4) 0.027(3) -0.010(2) -0.013(2) -0.002(2)
C16 0.023(2) 0.051(3) 0.023(2) -0.011(2) -0.0049(19) -0.001(2)
C17 0.024(2) 0.040(3) 0.022(2) -0.005(2) -0.0036(19) 0.001(2)
C18 0.023(2) 0.044(3) 0.018(2) -0.004(2) -0.0043(19) 0.002(2)
C19 0.039(3) 0.039(3) 0.027(3) 0.002(2) -0.008(2) 0.003(2)
C20 0.038(3) 0.052(4) 0.028(3) 0.007(2) -0.012(2) 0.006(2)
C21 0.034(3) 0.058(4) 0.030(3) -0.006(2) -0.016(2) 0.000(3)
C22 0.025(2) 0.033(3) 0.022(2) -0.0039(19) -0.0043(19) -0.0004(19)
C23 0.021(2) 0.031(3) 0.024(2) -0.0022(19) -0.0044(18) -0.0019(19)
C24 0.019(2) 0.027(2) 0.024(2) -0.0057(19) -0.0052(18) 0.0003(18)
C25 0.027(2) 0.025(2) 0.024(2) -0.0021(18) -0.0078(19) -0.0036(18)
C26 0.022(2) 0.030(3) 0.022(2) -0.0019(19) -0.0068(18) 0.0006(18)
C27 0.031(2) 0.027(2) 0.024(2) -0.0053(19) -0.009(2) -0.0024(19)
C28 0.026(2) 0.025(2) 0.026(2) -0.0064(19) -0.0067(19) -0.0025(18)
C29 0.029(2) 0.022(2) 0.029(2) -0.0019(19) -0.009(2) -0.0034(19)
C30 0.024(2) 0.028(2) 0.024(2) -0.0040(19) -0.0054(19) -0.0002(18)
C31 0.025(2) 0.033(3) 0.022(2) -0.0063(19) -0.0096(19) -0.0008(19)
C32 0.031(3) 0.031(3) 0.030(3) -0.004(2) -0.010(2) -0.003(2)
C33 0.030(3) 0.040(3) 0.034(3) -0.010(2) -0.010(2) -0.004(2)
C34 0.044(3) 0.044(3) 0.054(4) -0.012(3) -0.012(3) -0.008(3)
C35 0.027(2) 0.031(3) 0.023(2) -0.0049(19) -0.0081(19) -0.0021(19)
C36 0.038(3) 0.032(3) 0.036(3) -0.002(2) -0.016(2) 0.004(2)
C37 0.037(3) 0.045(3) 0.053(4) -0.009(3) -0.012(3) 0.001(2)
C38 0.041(3) 0.059(4) 0.066(4) -0.018(3) -0.010(3) 0.006(3)
C39 0.064(4) 0.077(5) 0.055(4) -0.007(4) -0.009(3) -0.025(4)
Co1 0.0292(4) 0.0318(4) 0.0312(4) -0.0081(3) -0.0067(3) -0.0026(3)
F1 0.111(2) 0.0875(19) 0.0449(13) -0.0065(13) 0.0009(14) 0.0043(16)
F2 0.111(2) 0.0875(19) 0.0449(13) -0.0065(13) 0.0009(14) 0.0043(16)
F3 0.111(2) 0.0875(19) 0.0449(13) -0.0065(13) 0.0009(14) 0.0043(16)
F4 0.108(2) 0.0535(16) 0.181(3) -0.0193(19) -0.011(2) -0.0254(16)
F5 0.108(2) 0.0535(16) 0.181(3) -0.0193(19) -0.011(2) -0.0254(16)
F6 0.108(2) 0.0535(16) 0.181(3) -0.0193(19) -0.011(2) -0.0254(16)
F7 0.092(2) 0.0808(18) 0.0869(19) 0.0119(15) -0.0353(16) 0.0049(15)
F8 0.092(2) 0.0808(18) 0.0869(19) 0.0119(15) -0.0353(16) 0.0049(15)
F9 0.092(2) 0.0808(18) 0.0869(19) 0.0119(15) -0.0353(16) 0.0049(15)
F10 0.136(5) 0.079(3) 0.069(2) 0.007(2) 0.034(2) 0.035(3)
F11 0.136(5) 0.079(3) 0.069(2) 0.007(2) 0.034(2) 0.035(3)
F12 0.136(5) 0.079(3) 0.069(2) 0.007(2) 0.034(2) 0.035(3)
F10A 0.136(5) 0.079(3) 0.069(2) 0.007(2) 0.034(2) 0.035(3)
F11A 0.136(5) 0.079(3) 0.069(2) 0.007(2) 0.034(2) 0.035(3)
F12A 0.136(5) 0.079(3) 0.069(2) 0.007(2) 0.034(2) 0.035(3)
N1 0.0217(19) 0.031(2) 0.0225(19) -0.0038(16) -0.0079(16) 0.0002(16)
N2 0.030(2) 0.034(2) 0.029(2) -0.0100(18) -0.0078(17) -0.0052(17)
N3 0.032(2) 0.033(2) 0.026(2) 0.0026(17) -0.0079(18) 0.0000(18)
N4 0.026(2) 0.033(2) 0.0204(19) -0.0012(16) -0.0088(16) -0.0038(16)
O1 0.0342(19) 0.0331(19) 0.0353(19) -0.0049(16) -0.0052(15) 0.0006(15)
O2 0.045(2) 0.040(2) 0.049(2) -0.0116(18) -0.0113(19) -0.0078(18)
O3 0.0335(19) 0.0308(19) 0.047(2) -0.0076(16) -0.0110(16) 0.0001(15)
O4 0.045(2) 0.044(2) 0.042(2) -0.0064(18) 0.0008(18) 0.0022(18)
O5 0.067(3) 0.069(3) 0.053(3) -0.003(2) -0.022(2) -0.028(2)
S1 0.0425(7) 0.0284(6) 0.0281(6) 0.0008(5) -0.0187(5) -0.0071(5)
S2 0.0366(7) 0.0271(6) 0.0284(6) -0.0031(5) -0.0159(5) -0.0047(5)
S3 0.0363(7) 0.0290(6) 0.0276(6) -0.0016(5) -0.0160(5) -0.0052(5)
S4 0.0421(7) 0.0362(7) 0.0281(6) -0.0031(5) -0.0184(6) -0.0057(6)
S5 0.0392(7) 0.0297(6) 0.0274(6) -0.0007(5) -0.0138(5) -0.0058(5)
S6 0.0390(7) 0.0372(7) 0.0234(6) 0.0019(5) -0.0093(5) -0.0011(5)

loop_
_atom_type_symbol
_atom_type_description
_atom_type_scat_dispersion_real
_atom_type_scat_dispersion_imag
_atom_type_scat_source
C C 0.0033 0.0016 'International Tables Vol C Tables 4.2.6.8 and 6.1.1.4'
H H 0.0000 0.0000 'International Tables Vol C Tables 4.2.6.8 and 6.1.1.4'
Co Co 0.3494 0.9721 'International Tables Vol C Tables 4.2.6.8 and 6.1.1.4'
F F 0.0171 0.0103 'International Tables Vol C Tables 4.2.6.8 and 6.1.1.4'
N N 0.0061 0.0033 'International Tables Vol C Tables 4.2.6.8 and 6.1.1.4'
O O 0.0106 0.0060 'International Tables Vol C Tables 4.2.6.8 and 6.1.1.4'
S S 0.1246 0.1234 'International Tables Vol C Tables 4.2.6.8 and 6.1.1.4'

loop_
_geom_angle_atom_site_label_1
_geom_angle_atom_site_label_2
_geom_angle_atom_site_label_3
_geom_angle
O1 C1 C3 127.3(5)
O1 C1 C2 113.7(5)
C3 C1 C2 118.9(5)
F1 C2 F2 109.1(5)
F1 C2 F3 104.6(5)
F2 C2 F3 103.6(5)
F1 C2 C1 116.6(5)
F2 C2 C1 111.5(5)
F3 C2 C1 110.6(5)
C1 C3 C4 121.9(5)
C1 C3 H3A 119.0
C4 C3 H3A 119.0
O2 C4 C3 128.0(5)
O2 C4 C5 113.7(6)
C3 C4 C5 118.3(6)
F6 C5 F5 106.7(7)
F6 C5 F4 105.5(6)
F5 C5 F4 101.7(6)
F6 C5 C4 114.1(5)
F5 C5 C4 115.6(6)
F4 C5 C4 112.0(7)
O3 C6 C8 127.3(6)
O3 C6 C7 113.5(5)
C8 C6 C7 119.2(5)
F7 C7 F8 105.7(6)
F7 C7 F9 107.4(6)
F8 C7 F9 105.6(5)
F7 C7 C6 112.7(5)
F8 C7 C6 112.2(5)
F9 C7 C6 112.8(6)
C9 C8 C6 121.5(5)
C9 C8 H8A 119.3
C6 C8 H8A 119.3
O4 C9 C8 128.7(6)
O4 C9 C10 114.8(9)
C8 C9 C10 116.4(8)
O4 C9 C10A 113.2(9)
C8 C9 C10A 118.1(8)
C10 C9 C10A 5.4(12)
F12 C10 F10 113.1(17)
F12 C10 F11 102.4(15)
F10 C10 F11 105.2(16)
F12 C10 C9 110.0(15)
F10 C10 C9 112.5(15)
F11 C10 C9 113.2(16)
F12A C10A F10A 107.5(16)
F12A C10A F11A 105.2(17)
F10A C10A F11A 100.8(15)
F12A C10A C9 117.1(16)
F10A C10A C9 114.4(15)
F11A C10A C9 110.3(15)
N1 C11 C22 122.0(4)
N1 C11 C12 118.5(4)
C22 C11 C12 119.4(4)
N2 C12 C16 123.4(4)
N2 C12 C11 115.8(4)
C16 C12 C11 120.8(5)
N2 C13 C14 121.0(5)
N2 C13 H13A 119.5
C14 C13 H13A 119.5
C15 C14 C13 119.8(5)
C15 C14 H14A 120.1
C13 C14 H14A 120.1
C14 C15 C16 120.0(5)
C14 C15 H15A 120.0
C16 C15 H15A 120.0
C15 C16 C12 116.5(5)
C15 C16 C17 123.8(5)
C12 C16 C17 119.7(4)
C21 C17 C18 115.3(5)
C21 C17 C16 124.3(5)
C18 C17 C16 120.4(4)
N3 C18 C17 124.3(4)
N3 C18 C22 116.7(4)
C17 C18 C22 119.0(5)
N3 C19 C20 122.9(5)
N3 C19 H19A 118.5
C20 C19 H19A 118.5
C21 C20 C19 119.4(5)
C21 C20 H20A 120.3
C19 C20 H20A 120.3
C20 C21 C17 120.5(5)
C20 C21 H21A 119.7
C17 C21 H21A 119.7
N4 C22 C11 122.1(4)
N4 C22 C18 117.3(4)
C11 C22 C18 120.7(4)
N4 C23 C24 121.7(4)
N4 C23 C29 118.3(4)
C24 C23 C29 120.0(4)
N1 C24 C25 120.0(4)
N1 C24 C23 120.6(4)
C25 C24 C23 119.4(4)
C26 C25 C24 119.2(4)
C26 C25 H25A 120.4
C24 C25 H25A 120.4
C25 C26 C28 121.4(4)
C25 C26 S1 122.4(4)
C28 C26 S1 116.2(3)
C30 C27 S1 121.6(4)
C30 C27 S2 123.3(4)
S1 C27 S2 115.1(3)
C29 C28 C26 120.6(4)
C29 C28 S2 123.3(4)
C26 C28 S2 116.1(3)
C28 C29 C23 119.3(4)
C28 C29 H29A 120.4
C23 C29 H29A 120.4
C27 C30 S5 123.0(4)
C27 C30 S3 122.6(4)
S5 C30 S3 114.4(3)
C35 C31 S3 118.2(3)
C35 C31 S4 122.6(4)
S3 C31 S4 119.2(3)
C33 C32 S4 106.7(3)
C33 C32 H32A 110.4
S4 C32 H32A 110.4
C33 C32 H32B 110.4
S4 C32 H32B 110.4
H32A C32 H32B 108.6
C32 C33 C34 112.9(4)
C32 C33 H33A 109.0
C34 C33 H33A 109.0
C32 C33 H33B 109.0
C34 C33 H33B 109.0
H33A C33 H33B 107.8
C33 C34 H34A 109.5
C33 C34 H34B 109.5
H34A C34 H34B 109.5
C33 C34 H34C 109.5
H34A C34 H34C 109.5
H34B C34 H34C 109.5
C31 C35 S6 125.3(4)
C31 C35 S5 116.2(4)
S6 C35 S5 118.4(3)
C37 C36 S6 114.0(4)
C37 C36 H36A 108.8
S6 C36 H36A 108.8
C37 C36 H36B 108.8
S6 C36 H36B 108.8
H36A C36 H36B 107.7
C38 C37 C36 112.0(5)
C38 C37 H37A 109.2
C36 C37 H37A 109.2
C38 C37 H37B 109.2
C36 C37 H37B 109.2
H37A C37 H37B 107.9
C37 C38 H38A 109.5
C37 C38 H38B 109.5
H38A C38 H38B 109.5
C37 C38 H38C 109.5
H38A C38 H38C 109.5
H38B C38 H38C 109.5
O5 C39 H39A 109.5
O5 C39 H39B 109.5
H39A C39 H39B 109.5
O5 C39 H39C 109.5
H39A C39 H39C 109.5
H39B C39 H39C 109.5
O1 Co1 O2 86.30(15)
O1 Co1 O4 170.72(16)
O2 Co1 O4 93.51(16)
O1 Co1 O3 85.19(14)
O2 Co1 O3 88.27(15)
O4 Co1 O3 85.53(15)
O1 Co1 N2 102.55(15)
O2 Co1 N2 94.43(16)
O4 Co1 N2 86.72(16)
O3 Co1 N2 171.94(15)
O1 Co1 N1 81.71(14)
O2 Co1 N1 163.64(15)
O4 Co1 N1 100.12(15)
O3 Co1 N1 101.69(14)
N2 Co1 N1 77.49(15)
C11 N1 C24 117.1(4)
C11 N1 Co1 112.8(3)
C24 N1 Co1 130.0(3)
C13 N2 C12 119.3(5)
C13 N2 Co1 125.5(4)
C12 N2 Co1 115.1(3)
C19 N3 C18 117.5(4)
C22 N4 C23 116.3(4)
C1 O1 Co1 124.3(3)
C4 O2 Co1 123.5(4)
C6 O3 Co1 127.9(4)
C9 O4 Co1 125.9(4)
C39 O5 H5 109.5
C26 S1 C27 96.6(2)
C28 S2 C27 96.0(2)
C31 S3 C30 95.0(2)
C31 S4 C32 103.4(2)
C30 S5 C35 95.8(2)
C35 S6 C36 101.3(2)

loop_
_geom_bond_atom_site_label_1
_geom_bond_atom_site_label_2
_geom_bond_distance
C1 O1 1.254(6)
C1 C3 1.388(8)
C1 C2 1.492(8)
C2 F1 1.301(7)
C2 F2 1.328(7)
C2 F3 1.356(8)
C3 C4 1.390(8)
C3 H3A 0.9500
C4 O2 1.260(7)
C4 C5 1.478(8)
C5 F6 1.300(8)
C5 F5 1.332(9)
C5 F4 1.339(10)
C6 O3 1.248(6)
C6 C8 1.390(8)
C6 C7 1.508(9)
C7 F7 1.306(8)
C7 F8 1.331(8)
C7 F9 1.337(8)
C8 C9 1.386(9)
C8 H8A 0.9500
C9 O4 1.261(7)
C9 C10 1.51(3)
C9 C10A 1.53(3)
C10 F12 1.319(17)
C10 F10 1.325(16)
C10 F11 1.355(17)
C10A F12A 1.314(17)
C10A F10A 1.317(17)
C10A F11A 1.379(18)
C11 N1 1.336(6)
C11 C22 1.406(7)
C11 C12 1.453(6)
C12 N2 1.347(6)
C12 C16 1.406(7)
C13 N2 1.336(6)
C13 C14 1.404(8)
C13 H13A 0.9500
C14 C15 1.376(8)
C14 H14A 0.9500
C15 C16 1.402(7)
C15 H15A 0.9500
C16 C17 1.455(8)
C17 C21 1.409(7)
C17 C18 1.416(7)
C18 N3 1.339(7)
C18 C22 1.467(7)
C19 N3 1.333(6)
C19 C20 1.388(8)
C19 H19A 0.9500
C20 C21 1.355(8)
C20 H20A 0.9500
C21 H21A 0.9500
C22 N4 1.339(6)
C23 N4 1.358(6)
C23 C24 1.424(7)
C23 C29 1.425(6)
C24 N1 1.351(6)
C24 C25 1.423(6)
C25 C26 1.363(6)
C25 H25A 0.9500
C26 C28 1.431(7)
C26 S1 1.741(5)
C27 C30 1.339(7)
C27 S1 1.748(5)
C27 S2 1.769(5)
C28 C29 1.361(7)
C28 S2 1.748(4)
C29 H29A 0.9500
C30 S5 1.754(5)
C30 S3 1.757(5)
C31 C35 1.344(7)
C31 S3 1.755(5)
C31 S4 1.756(4)
C32 C33 1.515(6)
C32 S4 1.808(5)
C32 H32A 0.9900
C32 H32B 0.9900
C33 C34 1.519(8)
C33 H33A 0.9900
C33 H33B 0.9900
C34 H34A 0.9800
C34 H34B 0.9800
C34 H34C 0.9800
C35 S6 1.744(5)
C35 S5 1.759(5)
C36 C37 1.518(8)
C36 S6 1.818(5)
C36 H36A 0.9900
C36 H36B 0.9900
C37 C38 1.516(8)
C37 H37A 0.9900
C37 H37B 0.9900
C38 H38A 0.9800
C38 H38B 0.9800
C38 H38C 0.9800
C39 O5 1.407(9)
C39 H39A 0.9800
C39 H39B 0.9800
C39 H39C 0.9800
Co1 O1 2.048(3)
Co1 O2 2.058(4)
Co1 O4 2.065(4)
Co1 O3 2.069(4)
Co1 N2 2.120(4)
Co1 N1 2.157(4)
O5 H5 0.8400

loop_
_geom_torsion_atom_site_label_1
_geom_torsion_atom_site_label_2
_geom_torsion_atom_site_label_3
_geom_torsion_atom_site_label_4
_geom_torsion
O1 C1 C2 F1 167.5(5)
C3 C1 C2 F1 -15.2(8)
O1 C1 C2 F2 -66.4(7)
C3 C1 C2 F2 111.0(6)
O1 C1 C2 F3 48.2(7)
C3 C1 C2 F3 -134.4(6)
O1 C1 C3 C4 1.5(9)
C2 C1 C3 C4 -175.4(5)
C1 C3 C4 O2 -2.8(10)
C1 C3 C4 C5 177.4(6)
O2 C4 C5 F6 -58.6(9)
C3 C4 C5 F6 121.2(7)
O2 C4 C5 F5 177.0(6)
C3 C4 C5 F5 -3.2(9)
O2 C4 C5 F4 61.1(7)
C3 C4 C5 F4 -119.1(7)
O3 C6 C7 F7 38.2(7)
C8 C6 C7 F7 -142.3(6)
O3 C6 C7 F8 -81.0(6)
C8 C6 C7 F8 98.5(7)
O3 C6 C7 F9 160.0(5)
C8 C6 C7 F9 -20.5(8)
O3 C6 C8 C9 -6.0(10)
C7 C6 C8 C9 174.6(6)
C6 C8 C9 O4 2.5(11)
C6 C8 C9 C10 -172.8(9)
C6 C8 C9 C10A -178.5(10)
O4 C9 C10 F12 -82.0(14)
C8 C9 C10 F12 93.9(13)
C10A C9 C10 F12 -156(14)
O4 C9 C10 F10 150.9(13)
C8 C9 C10 F10 -33.1(18)
C10A C9 C10 F10 77(13)
O4 C9 C10 F11 31.9(16)
C8 C9 C10 F11 -152.1(11)
C10A C9 C10 F11 -42(12)
O4 C9 C10A F12A 179.2(13)
C8 C9 C10A F12A 0.0(19)
C10 C9 C10A F12A -72(13)
O4 C9 C10A F10A -53.8(17)
C8 C9 C10A F10A 127.1(13)
C10 C9 C10A F10A 55(12)
O4 C9 C10A F11A 58.9(14)
C8 C9 C10A F11A -120.2(11)
C10 C9 C10A F11A 167(14)
N1 C11 C12 N2 -0.4(6)
C22 C11 C12 N2 178.0(4)
N1 C11 C12 C16 -179.1(4)
C22 C11 C12 C16 -0.6(7)
N2 C13 C14 C15 0.2(8)
C13 C14 C15 C16 -0.4(8)
C14 C15 C16 C12 -0.1(7)
C14 C15 C16 C17 179.4(5)
N2 C12 C16 C15 0.8(7)
C11 C12 C16 C15 179.3(4)
N2 C12 C16 C17 -178.8(4)
C11 C12 C16 C17 -0.3(7)
C15 C16 C17 C21 -0.2(8)
C12 C16 C17 C21 179.4(5)
C15 C16 C17 C18 -179.9(5)
C12 C16 C17 C18 -0.3(7)
C21 C17 C18 N3 2.3(7)
C16 C17 C18 N3 -178.0(4)
C21 C17 C18 C22 -178.0(4)
C16 C17 C18 C22 1.7(7)
N3 C19 C20 C21 1.1(8)
C19 C20 C21 C17 -0.9(8)
C18 C17 C21 C20 -0.7(7)
C16 C17 C21 C20 179.7(5)
N1 C11 C22 N4 -0.1(7)
C12 C11 C22 N4 -178.5(4)
N1 C11 C22 C18 -179.6(4)
C12 C11 C22 C18 2.0(7)
N3 C18 C22 N4 -2.3(6)
C17 C18 C22 N4 178.0(4)
N3 C18 C22 C11 177.2(4)
C17 C18 C22 C11 -2.5(7)
N4 C23 C24 N1 -2.3(7)
C29 C23 C24 N1 178.7(4)
N4 C23 C24 C25 176.4(4)
C29 C23 C24 C25 -2.5(6)
N1 C24 C25 C26 179.5(4)
C23 C24 C25 C26 0.8(6)
C24 C25 C26 C28 1.9(7)
C24 C25 C26 S1 -178.7(3)
C25 C26 C28 C29 -2.9(7)
S1 C26 C28 C29 177.6(4)
C25 C26 C28 S2 178.7(4)
S1 C26 C28 S2 -0.7(5)
C26 C28 C29 C23 1.1(7)
S2 C28 C29 C23 179.3(3)
N4 C23 C29 C28 -177.4(4)
C24 C23 C29 C28 1.6(7)
S1 C27 C30 S5 1.3(6)
S2 C27 C30 S5 -176.6(3)
S1 C27 C30 S3 178.9(2)
S2 C27 C30 S3 0.9(6)
S4 C32 C33 C34 177.0(4)
S3 C31 C35 S6 178.1(3)
S4 C31 C35 S6 -1.4(6)
S3 C31 C35 S5 1.2(5)
S4 C31 C35 S5 -178.2(2)
S6 C36 C37 C38 -175.4(4)
C22 C11 N1 C24 -4.3(6)
C12 C11 N1 C24 174.2(4)
C22 C11 N1 Co1 178.1(3)
C12 C11 N1 Co1 -3.4(5)
C25 C24 N1 C11 -173.3(4)
C23 C24 N1 C11 5.4(6)
C25 C24 N1 Co1 3.8(6)
C23 C24 N1 Co1 -177.5(3)
O1 Co1 N1 C11 109.1(3)
O2 Co1 N1 C11 65.9(6)
O4 Co1 N1 C11 -80.1(3)
O3 Co1 N1 C11 -167.6(3)
N2 Co1 N1 C11 4.2(3)
O1 Co1 N1 C24 -68.1(4)
O2 Co1 N1 C24 -111.4(6)
O4 Co1 N1 C24 102.7(4)
O3 Co1 N1 C24 15.2(4)
N2 Co1 N1 C24 -173.0(4)
C14 C13 N2 C12 0.4(7)
C14 C13 N2 Co1 176.2(4)
C16 C12 N2 C13 -0.9(7)
C11 C12 N2 C13 -179.5(4)
C16 C12 N2 Co1 -177.2(4)
C11 C12 N2 Co1 4.2(5)
O1 Co1 N2 C13 101.1(4)
O2 Co1 N2 C13 13.9(4)
O4 Co1 N2 C13 -79.4(4)
O3 Co1 N2 C13 -95.5(11)
N1 Co1 N2 C13 179.5(4)
O1 Co1 N2 C12 -83.0(3)
O2 Co1 N2 C12 -170.2(3)
O4 Co1 N2 C12 96.6(3)
O3 Co1 N2 C12 80.5(11)
N1 Co1 N2 C12 -4.6(3)
C20 C19 N3 C18 0.4(7)
C17 C18 N3 C19 -2.2(7)
C22 C18 N3 C19 178.2(4)
C11 C22 N4 C23 3.2(7)
C18 C22 N4 C23 -177.3(4)
C24 C23 N4 C22 -2.0(6)
C29 C23 N4 C22 176.9(4)
C3 C1 O1 Co1 20.9(8)
C2 C1 O1 Co1 -162.0(4)
O2 Co1 O1 C1 -29.3(4)
O4 Co1 O1 C1 59.8(11)
O3 Co1 O1 C1 59.3(4)
N2 Co1 O1 C1 -123.0(4)
N1 Co1 O1 C1 161.9(4)
C3 C4 O2 Co1 -18.3(8)
C5 C4 O2 Co1 161.5(4)
O1 Co1 O2 C4 27.8(4)
O4 Co1 O2 C4 -142.9(4)
O3 Co1 O2 C4 -57.5(4)
N2 Co1 O2 C4 130.1(4)
N1 Co1 O2 C4 70.6(7)
C8 C6 O3 Co1 -7.4(8)
C7 C6 O3 Co1 172.0(4)
O1 Co1 O3 C6 -164.3(4)
O2 Co1 O3 C6 -77.9(4)
O4 Co1 O3 C6 15.8(4)
N2 Co1 O3 C6 31.9(12)
N1 Co1 O3 C6 115.2(4)
C8 C9 O4 Co1 13.6(10)
C10 C9 O4 Co1 -171.0(8)
C10A C9 O4 Co1 -165.4(8)
O1 Co1 O4 C9 -18.9(12)
O2 Co1 O4 C9 69.6(5)
O3 Co1 O4 C9 -18.4(5)
N2 Co1 O4 C9 163.9(5)
N1 Co1 O4 C9 -119.5(5)
C25 C26 S1 C27 -177.9(4)
C28 C26 S1 C27 1.6(4)
C30 C27 S1 C26 179.9(4)
S2 C27 S1 C26 -1.9(3)
C29 C28 S2 C27 -178.8(4)
C26 C28 S2 C27 -0.5(4)
C30 C27 S2 C28 179.7(4)
S1 C27 S2 C28 1.6(3)
C35 C31 S3 C30 3.1(4)
S4 C31 S3 C30 -177.5(3)
C27 C30 S3 C31 176.0(4)
S5 C30 S3 C31 -6.2(3)
C35 C31 S4 C32 -178.6(4)
S3 C31 S4 C32 2.0(3)
C33 C32 S4 C31 -177.6(3)
C27 C30 S5 C35 -175.5(4)
S3 C30 S5 C35 6.8(3)
C31 C35 S5 C30 -4.8(4)
S6 C35 S5 C30 178.1(3)
C31 C35 S6 C36 102.8(5)
S5 C35 S6 C36 -80.3(3)
C37 C36 S6 C35 -66.3(4)
